data_7124954
loop_
_publ_author_name
'Rainoldi, G.'
'Faltracco, M.'
'Lo Presti, L.'
'Silvani, A.'
'Lesma, G.'

_publ_section_title
;
 Highly diastereoselective entry into chiral spirooxindole-based
 4-methyleneazetidines via formal [2+2] annulation reaction.
;
_journal_issue 77
_journal_name_full 'Chemical communications (Cambridge, England)'
_journal_page_first 11575
_journal_page_last 11578
_journal_paper_doi 10.1039/c6cc05838h
_journal_volume 52
_journal_year 2016
_chemical_absolute_configuration ad
_chemical_formula_moiety 'C25 H28 N2 O4 S'
_chemical_formula_sum 'C25 H28 N2 O4 S'
_chemical_formula_weight 452.55
_space_group_crystal_system orthorhombic
_space_group_IT_number 19
_space_group_name_Hall 'P 2ac 2ab'
_space_group_name_H-M_alt 'P 21 21 21'
_atom_sites_solution_hydrogens geom
_atom_sites_solution_primary direct
_atom_sites_solution_secondary difmap
_audit_conform_dict_location ftp://ftp.iucr.org/pub/cif_core.dic
_audit_conform_dict_name cif_core.dic
_audit_conform_dict_version 2.4.5
_audit_creation_date 2016-05-25
_audit_creation_method SHELXL-2014
_audit_update_record
;
2016-06-24 deposited with the CCDC.
2016-08-26 downloaded from the CCDC.
;
_cell_angle_alpha 90
_cell_angle_beta 90
_cell_angle_gamma 90
_cell_formula_units_Z 4
_cell_length_a 8.78200(10)
_cell_length_b 10.8274(2)
_cell_length_c 26.0299(4)
_cell_measurement_reflns_used 9954
_cell_measurement_temperature 293(2)
_cell_measurement_theta_max 20.80
_cell_measurement_theta_min 2.5
_cell_volume 2475.08(7)
_computing_cell_refinement 'SAINT+ (Bruker AXS, Madison (USA) 1994-1996)'
_computing_data_collection 'SAINT+ (Bruker AXS, Madison (USA) 1994-1996)'
_computing_data_reduction 'SAINT+ (Bruker AXS, Madison (USA) 1994-1996)'
_computing_molecular_graphics 'Diamond v3.2i (Brandenburg, 2012)'
_computing_structure_refinement 'SHELXL-2014/4 (Sheldrick, 2014)'
_computing_structure_solution 'SHELXS-2014/4 (Sheldrick, 2014)'
_diffrn_ambient_temperature 293(2)
_diffrn_measured_fraction_theta_full 1.000
_diffrn_measured_fraction_theta_max 0.996
_diffrn_measurement_device_type 'Bruker AXS APEX CCD area-detector'
_diffrn_measurement_method \w-scan
_diffrn_radiation_monochromator graphite
_diffrn_radiation_type MoK\a
_diffrn_radiation_wavelength 0.71073
_diffrn_reflns_av_R_equivalents 0.0000
_diffrn_reflns_av_unetI/netI 0.0277
_diffrn_reflns_Laue_measured_fraction_full 1.000
_diffrn_reflns_Laue_measured_fraction_max 0.996
_diffrn_reflns_limit_h_max 11
_diffrn_reflns_limit_h_min -11
_diffrn_reflns_limit_k_max 14
_diffrn_reflns_limit_k_min -14
_diffrn_reflns_limit_l_max 33
_diffrn_reflns_limit_l_min -33
_diffrn_reflns_number 29165
_diffrn_reflns_point_group_measured_fraction_full 1.000
_diffrn_reflns_point_group_measured_fraction_max 0.995
_diffrn_reflns_theta_full 25.242
_diffrn_reflns_theta_max 27.597
_diffrn_reflns_theta_min 1.565
_diffrn_source 'fine-focus sealed tube'
_exptl_absorpt_coefficient_mu 0.163
_exptl_absorpt_correction_type empirical
_exptl_absorpt_process_details twinabs
_exptl_crystal_colour brown
_exptl_crystal_density_diffrn 1.214
_exptl_crystal_density_method 'not measured'
_exptl_crystal_description Prism
_exptl_crystal_F_000 960
_exptl_crystal_recrystallization_method 'Re-crystallisation from solvent'
_exptl_crystal_size_max 0.45
_exptl_crystal_size_mid 0.30
_exptl_crystal_size_min 0.20
_exptl_transmission_factor_max 1.000
_exptl_transmission_factor_min 0.973
_refine_diff_density_max 0.209
_refine_diff_density_min -0.169
_refine_diff_density_rms 0.027
_refine_ls_abs_structure_details
;
 Flack x determined using 1511 quotients [(I+)-(I-)]/[(I+)+(I-)]
 (Parsons, Flack and Wagner, Acta Cryst. B69 (2013) 249-259).
;
_refine_ls_abs_structure_Flack 0.03(5)
_refine_ls_extinction_method none
_refine_ls_goodness_of_fit_ref 1.056
_refine_ls_hydrogen_treatment constr
_refine_ls_matrix_type full
_refine_ls_number_parameters 318
_refine_ls_number_reflns 29165
_refine_ls_number_restraints 0
_refine_ls_restrained_S_all 1.056
_refine_ls_R_factor_all 0.0457
_refine_ls_R_factor_gt 0.0350
_refine_ls_shift/su_max 0.000
_refine_ls_shift/su_mean 0.000
_refine_ls_structure_factor_coef Fsqd
_refine_ls_weighting_details 'w=1/[\s^2^(Fo^2^)+(0.0552P)^2^+0.0523P] where P=(Fo^2^+2Fc^2^)/3'
_refine_ls_weighting_scheme calc
_refine_ls_wR_factor_gt 0.0946
_refine_ls_wR_factor_ref 0.1013
_reflns_Friedel_coverage 0.759
_reflns_Friedel_fraction_full 1.000
_reflns_Friedel_fraction_max 0.994
_reflns_number_gt 23117
_reflns_number_total 29165
_reflns_threshold_expression 'I > 2\s(I)'
_cod_data_source_file c6cc05838h2.cif
_cod_data_source_block sc01s
_cod_original_cell_volume 2475.09(7)
_cod_database_code 7124954
_shelx_space_group_comment
;
The symmetry employed for this shelxl refinement is uniquely defined
by the following loop, which should always be used as a source of
symmetry information in preference to the above space-group names.
They are only intended as comments.
;
_shelxl_version_number 2014/4
_solvent_exptl_crystal_recrystallization_method 'Isopropyl ether'

loop_
_space_group_symop_operation_xyz
'x, y, z'
'-x+1/2, -y, z+1/2'
'-x, y+1/2, -z+1/2'
'x+1/2, -y+1/2, -z'

loop_
_atom_site_label
_atom_site_type_symbol
_atom_site_fract_x
_atom_site_fract_y
_atom_site_fract_z
_atom_site_U_iso_or_equiv
_atom_site_adp_type
_atom_site_occupancy
_atom_site_site_symmetry_order
_atom_site_calc_flag
_atom_site_refinement_flags_posn
_atom_site_refinement_flags_adp
_atom_site_refinement_flags_occupancy
_atom_site_disorder_assembly
_atom_site_disorder_group
S1 S 0.72909(9) 0.04997(7) 0.15850(3) 0.0693(2) Uani 1 1 d . . . . .
N1 N 0.6151(3) 0.0680(2) 0.10540(7) 0.0651(6) Uani 1 1 d . . . . .
N2 N 0.7042(3) 0.3821(2) 0.08744(9) 0.0717(6) Uani 1 1 d . . . . .
O1 O 0.8314(2) -0.0547(2) 0.14902(7) 0.0842(6) Uani 1 1 d . . . . .
O2 O 0.8760(3) 0.2301(2) 0.06692(9) 0.0948(7) Uani 1 1 d . . . . .
O3 O 0.5634(3) -0.1274(2) -0.03333(8) 0.0985(8) Uani 1 1 d . . . . .
C1 C 0.6089(3) -0.0083(3) 0.06188(10) 0.0647(7) Uani 1 1 d . . . . .
C2 C 0.5832(4) 0.1010(2) 0.02720(10) 0.0760(8) Uani 1 1 d . . . . .
H2A H 0.4822 0.1040 0.0121 0.091 Uiso 1 1 calc R U . . .
H2B H 0.6613 0.1118 0.0013 0.091 Uiso 1 1 calc R U . . .
C3 C 0.6030(3) 0.1858(3) 0.07500(10) 0.0668(7) Uani 1 1 d . . . . .
C4 C 0.7469(4) 0.2650(3) 0.07549(10) 0.0705(7) Uani 1 1 d . . . . .
C5 C 0.5454(4) 0.3890(3) 0.09576(10) 0.0682(8) Uani 1 1 d . . . . .
C6 C 0.4805(3) 0.2738(3) 0.08972(10) 0.0665(7) Uani 1 1 d . . . . .
C7 C 0.3260(4) 0.2589(4) 0.09528(12) 0.0861(9) Uani 1 1 d . . . . .
H7 H 0.2817 0.1816 0.0910 0.103 Uiso 1 1 calc R U . . .
C8 C 0.2377(4) 0.3601(5) 0.10733(13) 0.1001(12) Uani 1 1 d . . . . .
H8 H 0.1332 0.3510 0.1117 0.120 Uiso 1 1 calc R U . . .
C9 C 0.3035(5) 0.4738(4) 0.11282(13) 0.0969(12) Uani 1 1 d . . . . .
H9 H 0.2419 0.5411 0.1207 0.116 Uiso 1 1 calc R U . . .
C10 C 0.4593(4) 0.4922(3) 0.10708(12) 0.0836(9) Uani 1 1 d . . . . .
H10 H 0.5031 0.5699 0.1107 0.100 Uiso 1 1 calc R U . . .
C11 C 0.8089(4) 0.4838(3) 0.09329(13) 0.0848(10) Uani 1 1 d . . . . .
H11A H 0.7667 0.5558 0.0762 0.102 Uiso 1 1 calc R U . . .
H11B H 0.9036 0.4631 0.0762 0.102 Uiso 1 1 calc R U . . .
C12 C 0.8429(3) 0.5166(3) 0.14792(13) 0.0752(8) Uani 1 1 d . . . . .
C13 C 0.8448(4) 0.4301(3) 0.18673(14) 0.0913(10) Uani 1 1 d . . . . .
H13 H 0.8195 0.3485 0.1796 0.110 Uiso 1 1 calc R U . . .
C14 C 0.8841(5) 0.4637(5) 0.23605(17) 0.1183(14) Uani 1 1 d . . . . .
H14 H 0.8862 0.4044 0.2619 0.142 Uiso 1 1 calc R U . . .
C15 C 0.9202(5) 0.5839(7) 0.2472(2) 0.1336(17) Uani 1 1 d . . . . .
H15 H 0.9468 0.6072 0.2804 0.160 Uiso 1 1 calc R U . . .
C16 C 0.9160(6) 0.6686(5) 0.2084(3) 0.1443(19) Uani 1 1 d . . . . .
H16 H 0.9391 0.7506 0.2156 0.173 Uiso 1 1 calc R U . . .
C17 C 0.8793(4) 0.6362(3) 0.15999(19) 0.1081(12) Uani 1 1 d . . . . .
H17 H 0.8787 0.6960 0.1343 0.130 Uiso 1 1 calc R U . . .
C18 C 0.6202(4) -0.1289(3) 0.05550(11) 0.0721(8) Uani 1 1 d . . . . .
H18 H 0.6439 -0.1794 0.0833 0.087 Uiso 1 1 calc R U . . .
C19 C 0.5955(4) -0.1829(3) 0.00493(12) 0.0795(9) Uani 1 1 d . . . . .
C20A C 0.594(4) -0.3584(18) -0.0461(7) 0.229(15) Uani 0.510(14) 1 d . . P A 1
H20A H 0.5216 -0.4242 -0.0395 0.274 Uiso 0.510(14) 1 calc R U P A 1
H20B H 0.5404 -0.2971 -0.0664 0.274 Uiso 0.510(14) 1 calc R U P A 1
C21A C 0.6774(14) -0.3960(18) -0.0702(6) 0.167(9) Uani 0.510(14) 1 d . . P A 1
H21A H 0.6302 -0.4285 -0.1006 0.251 Uiso 0.510(14) 1 calc R U P A 1
H21B H 0.7488 -0.3327 -0.0796 0.251 Uiso 0.510(14) 1 calc R U P A 1
H21C H 0.7298 -0.4611 -0.0525 0.251 Uiso 0.510(14) 1 calc R U P A 1
O4A O 0.626(2) -0.297(2) 0.0065(7) 0.130(7) Uani 0.510(14) 1 d . . P A 1
C20B C 0.5547(15) -0.3846(16) -0.0371(6) 0.095(4) Uani 0.490(14) 1 d . . P A 2
H20C H 0.4453 -0.3791 -0.0415 0.114 Uiso 0.490(14) 1 calc R U P A 2
H20D H 0.6009 -0.3457 -0.0669 0.114 Uiso 0.490(14) 1 calc R U P A 2
C21B C 0.588(2) -0.4882(11) -0.0378(5) 0.140(6) Uani 0.490(14) 1 d . . P A 2
H21D H 0.5540 -0.5244 -0.0695 0.210 Uiso 0.490(14) 1 calc R U P A 2
H21E H 0.6961 -0.4962 -0.0350 0.210 Uiso 0.490(14) 1 calc R U P A 2
H21F H 0.5398 -0.5298 -0.0095 0.210 Uiso 0.490(14) 1 calc R U P A 2
O4B O 0.594(2) -0.3141(19) 0.0063(8) 0.089(4) Uani 0.490(14) 1 d . . P A 2
C22 C 0.5834(4) -0.0012(3) 0.20454(10) 0.0801(9) Uani 1 1 d . . . . .
C23 C 0.5008(5) -0.1140(3) 0.18515(14) 0.1045(12) Uani 1 1 d . . . . .
H23A H 0.5718 -0.1807 0.1811 0.157 Uiso 1 1 calc R U . . .
H23B H 0.4235 -0.1374 0.2094 0.157 Uiso 1 1 calc R U . . .
H23C H 0.4543 -0.0958 0.1526 0.157 Uiso 1 1 calc R U . . .
C24 C 0.6719(5) -0.0310(5) 0.25361(13) 0.1342(17) Uani 1 1 d . . . . .
H24A H 0.7237 0.0419 0.2653 0.201 Uiso 1 1 calc R U . . .
H24B H 0.6025 -0.0588 0.2797 0.201 Uiso 1 1 calc R U . . .
H24C H 0.7451 -0.0946 0.2466 0.201 Uiso 1 1 calc R U . . .
C25 C 0.4791(5) 0.1094(4) 0.21212(15) 0.1145(13) Uani 1 1 d . . . . .
H25A H 0.5375 0.1782 0.2244 0.172 Uiso 1 1 calc R U . . .
H25B H 0.4324 0.1306 0.1800 0.172 Uiso 1 1 calc R U . . .
H25C H 0.4017 0.0891 0.2367 0.172 Uiso 1 1 calc R U . . .

loop_
_atom_site_aniso_label
_atom_site_aniso_U_11
_atom_site_aniso_U_22
_atom_site_aniso_U_33
_atom_site_aniso_U_23
_atom_site_aniso_U_13
_atom_site_aniso_U_12
S1 0.0734(4) 0.0775(5) 0.0571(4) -0.0009(4) -0.0050(3) -0.0075(4)
N1 0.0778(15) 0.0642(13) 0.0534(12) 0.0019(11) -0.0038(10) -0.0026(13)
N2 0.0736(17) 0.0615(14) 0.0799(16) 0.0072(12) 0.0124(13) 0.0001(12)
O1 0.0846(14) 0.0933(14) 0.0748(12) 0.0053(12) -0.0052(10) 0.0170(12)
O2 0.0755(14) 0.0865(14) 0.1224(17) 0.0023(13) 0.0268(13) 0.0072(13)
O3 0.141(2) 0.0887(15) 0.0653(13) -0.0038(12) -0.0239(13) 0.0230(15)
C1 0.0692(17) 0.0707(18) 0.0540(15) -0.0012(13) -0.0046(14) -0.0017(15)
C2 0.096(2) 0.0748(19) 0.0568(16) 0.0035(14) -0.0043(15) 0.0076(17)
C3 0.0750(19) 0.0645(16) 0.0609(16) 0.0042(13) -0.0001(13) -0.0017(16)
C4 0.073(2) 0.0674(18) 0.0712(17) 0.0078(14) 0.0129(15) 0.0014(16)
C5 0.073(2) 0.076(2) 0.0566(16) 0.0091(14) 0.0011(14) 0.0104(16)
C6 0.0645(18) 0.0766(19) 0.0582(15) 0.0019(14) -0.0014(13) 0.0048(15)
C7 0.071(2) 0.109(2) 0.078(2) -0.0044(19) -0.0097(15) 0.000(2)
C8 0.069(2) 0.151(4) 0.081(2) -0.003(2) -0.0094(18) 0.025(3)
C9 0.091(3) 0.130(3) 0.070(2) 0.000(2) -0.0050(18) 0.045(3)
C10 0.097(3) 0.082(2) 0.072(2) 0.0060(16) -0.0021(18) 0.0244(19)
C11 0.094(2) 0.0640(18) 0.096(2) 0.0126(17) 0.0139(19) -0.0094(16)
C12 0.0595(17) 0.0645(18) 0.102(2) 0.0042(17) 0.0060(16) 0.0029(13)
C13 0.092(2) 0.082(2) 0.101(3) 0.007(2) 0.004(2) 0.018(2)
C14 0.101(3) 0.150(4) 0.105(3) 0.009(3) -0.012(2) 0.042(3)
C15 0.088(3) 0.176(5) 0.137(4) -0.047(4) -0.033(3) 0.019(3)
C16 0.119(4) 0.122(4) 0.192(6) -0.048(4) -0.036(4) -0.006(3)
C17 0.095(3) 0.075(2) 0.154(4) -0.002(2) -0.020(3) -0.013(2)
C18 0.088(2) 0.0685(19) 0.0597(17) 0.0036(14) -0.0097(15) -0.0013(17)
C19 0.094(2) 0.073(2) 0.072(2) -0.0074(17) -0.0125(17) 0.0137(19)
C20A 0.53(4) 0.077(8) 0.078(8) -0.032(7) 0.018(14) -0.023(15)
C21A 0.113(8) 0.231(19) 0.158(13) -0.097(13) -0.013(7) 0.039(9)
O4A 0.247(18) 0.070(6) 0.073(6) -0.025(4) -0.030(9) 0.005(10)
C20B 0.100(7) 0.091(10) 0.093(8) -0.016(6) -0.042(6) 0.024(5)
C21B 0.212(15) 0.085(7) 0.124(9) -0.028(6) -0.048(9) -0.015(8)
O4B 0.112(5) 0.059(6) 0.097(7) -0.010(5) -0.047(4) 0.007(4)
C22 0.093(2) 0.092(2) 0.0548(17) 0.0043(14) 0.0035(15) -0.0078(19)
C23 0.120(3) 0.106(3) 0.088(2) 0.009(2) 0.018(2) -0.034(2)
C24 0.140(4) 0.205(5) 0.057(2) 0.027(3) -0.007(2) -0.029(4)
C25 0.120(3) 0.124(3) 0.100(3) -0.008(2) 0.043(2) 0.002(3)

loop_
_atom_type_symbol
_atom_type_description
_atom_type_scat_dispersion_real
_atom_type_scat_dispersion_imag
_atom_type_scat_source
C C 0.0033 0.0016 'International Tables Vol C Tables 4.2.6.8 and 6.1.1.4'
H H 0.0000 0.0000 'International Tables Vol C Tables 4.2.6.8 and 6.1.1.4'
N N 0.0061 0.0033 'International Tables Vol C Tables 4.2.6.8 and 6.1.1.4'
O O 0.0106 0.0060 'International Tables Vol C Tables 4.2.6.8 and 6.1.1.4'
S S 0.1246 0.1234 'International Tables Vol C Tables 4.2.6.8 and 6.1.1.4'

loop_
_geom_angle_atom_site_label_1
_geom_angle_atom_site_label_2
_geom_angle_atom_site_label_3
_geom_angle
O1 S1 N1 108.00(11)
O1 S1 C22 107.62(14)
N1 S1 C22 98.82(13)
C1 N1 C3 94.13(19)
C1 N1 S1 127.3(2)
C3 N1 S1 124.06(17)
C4 N2 C5 110.9(3)
C4 N2 C11 124.1(3)
C5 N2 C11 124.9(3)
C18 C1 N1 132.9(3)
C18 C1 C2 135.5(3)
N1 C1 C2 91.5(2)
C1 C2 C3 88.18(19)
C1 C2 H2A 114.0
C3 C2 H2A 114.0
C1 C2 H2B 114.0
C3 C2 H2B 114.0
H2A C2 H2B 111.2
C6 C3 N1 117.3(2)
C6 C3 C4 103.7(2)
N1 C3 C4 114.4(2)
C6 C3 C2 120.2(2)
N1 C3 C2 85.85(19)
C4 C3 C2 115.5(2)
O2 C4 N2 126.2(3)
O2 C4 C3 126.5(3)
N2 C4 C3 107.3(3)
C6 C5 C10 122.0(3)
C6 C5 N2 110.0(3)
C10 C5 N2 128.0(3)
C7 C6 C5 120.1(3)
C7 C6 C3 131.8(3)
C5 C6 C3 108.0(3)
C6 C7 C8 119.1(4)
C6 C7 H7 120.5
C8 C7 H7 120.5
C9 C8 C7 120.1(4)
C9 C8 H8 119.9
C7 C8 H8 119.9
C8 C9 C10 122.3(4)
C8 C9 H9 118.9
C10 C9 H9 118.9
C5 C10 C9 116.4(4)
C5 C10 H10 121.8
C9 C10 H10 121.8
N2 C11 C12 114.1(3)
N2 C11 H11A 108.7
C12 C11 H11A 108.7
N2 C11 H11B 108.7
C12 C11 H11B 108.7
H11A C11 H11B 107.6
C17 C12 C13 118.1(4)
C17 C12 C11 119.3(3)
C13 C12 C11 122.6(3)
C12 C13 C14 120.5(4)
C12 C13 H13 119.8
C14 C13 H13 119.8
C15 C14 C13 120.4(4)
C15 C14 H14 119.8
C13 C14 H14 119.8
C16 C15 C14 118.3(5)
C16 C15 H15 120.8
C14 C15 H15 120.8
C17 C16 C15 121.6(5)
C17 C16 H16 119.2
C15 C16 H16 119.2
C16 C17 C12 121.1(5)
C16 C17 H17 119.5
C12 C17 H17 119.5
C1 C18 C19 120.0(3)
C1 C18 H18 120.0
C19 C18 H18 120.0
O3 C19 O4A 124.6(9)
O3 C19 O4B 121.5(8)
O3 C19 C18 125.8(3)
O4A C19 C18 109.3(8)
O4B C19 C18 112.3(8)
C21A C20A O4A 125(3)
C21A C20A H20A 106.2
O4A C20A H20A 106.2
C21A C20A H20B 106.2
O4A C20A H20B 106.2
H20A C20A H20B 106.4
C20A C21A H21A 109.5
C20A C21A H21B 109.5
H21A C21A H21B 109.5
C20A C21A H21C 109.5
H21A C21A H21C 109.5
H21B C21A H21C 109.5
C19 O4A C20A 110.5(15)
C21B C20B O4B 118.5(12)
C21B C20B H20C 107.7
O4B C20B H20C 107.7
C21B C20B H20D 107.7
O4B C20B H20D 107.7
H20C C20B H20D 107.1
C20B C21B H21D 109.5
C20B C21B H21E 109.5
H21D C21B H21E 109.5
C20B C21B H21F 109.5
H21D C21B H21F 109.5
H21E C21B H21F 109.5
C19 O4B C20B 121.6(15)
C23 C22 C25 113.0(3)
C23 C22 C24 110.7(3)
C25 C22 C24 111.3(3)
C23 C22 S1 111.1(2)
C25 C22 S1 105.5(2)
C24 C22 S1 104.7(3)
C22 C23 H23A 109.5
C22 C23 H23B 109.5
H23A C23 H23B 109.5
C22 C23 H23C 109.5
H23A C23 H23C 109.5
H23B C23 H23C 109.5
C22 C24 H24A 109.5
C22 C24 H24B 109.5
H24A C24 H24B 109.5
C22 C24 H24C 109.5
H24A C24 H24C 109.5
H24B C24 H24C 109.5
C22 C25 H25A 109.5
C22 C25 H25B 109.5
H25A C25 H25B 109.5
C22 C25 H25C 109.5
H25A C25 H25C 109.5
H25B C25 H25C 109.5

loop_
_geom_bond_atom_site_label_1
_geom_bond_atom_site_label_2
_geom_bond_distance
S1 O1 1.467(2)
S1 N1 1.718(2)
S1 C22 1.838(3)
N1 C1 1.403(4)
N1 C3 1.506(3)
N2 C4 1.358(3)
N2 C5 1.414(4)
N2 C11 1.443(4)
O2 C4 1.216(4)
O3 C19 1.197(3)
C1 C18 1.320(4)
C1 C2 1.506(4)
C2 C3 1.556(4)
C2 H2A 0.9700
C2 H2B 0.9700
C3 C6 1.487(4)
C3 C4 1.527(4)
C5 C6 1.380(4)
C5 C10 1.382(4)
C6 C7 1.374(4)
C7 C8 1.379(5)
C7 H7 0.9300
C8 C9 1.368(5)
C8 H8 0.9300
C9 C10 1.391(5)
C9 H9 0.9300
C10 H10 0.9300
C11 C12 1.496(5)
C11 H11A 0.9700
C11 H11B 0.9700
C12 C17 1.370(4)
C12 C13 1.378(4)
C13 C14 1.378(6)
C13 H13 0.9300
C14 C15 1.371(6)
C14 H14 0.9300
C15 C16 1.365(7)
C15 H15 0.9300
C16 C17 1.348(7)
C16 H16 0.9300
C17 H17 0.9300
C18 C19 1.456(4)
C18 H18 0.9300
C19 O4A 1.27(2)
C19 O4B 1.42(2)
C20A C21A 1.05(3)
C20A O4A 1.55(2)
C20A H20A 0.9700
C20A H20B 0.9700
C21A H21A 0.9600
C21A H21B 0.9600
C21A H21C 0.9600
C20B C21B 1.158(15)
C20B O4B 1.41(2)
C20B H20C 0.9700
C20B H20D 0.9700
C21B H21D 0.9600
C21B H21E 0.9600
C21B H21F 0.9600
C22 C23 1.508(5)
C22 C25 1.520(5)
C22 C24 1.529(5)
C23 H23A 0.9600
C23 H23B 0.9600
C23 H23C 0.9600
C24 H24A 0.9600
C24 H24B 0.9600
C24 H24C 0.9600
C25 H25A 0.9600
C25 H25B 0.9600
C25 H25C 0.9600

loop_
_geom_torsion_atom_site_label_1
_geom_torsion_atom_site_label_2
_geom_torsion_atom_site_label_3
_geom_torsion_atom_site_label_4
_geom_torsion
O1 S1 N1 C1 4.9(3)
C22 S1 N1 C1 -106.9(2)
O1 S1 N1 C3 -123.7(2)
C22 S1 N1 C3 124.5(2)
C3 N1 C1 C18 176.2(4)
S1 N1 C1 C18 36.7(5)
C3 N1 C1 C2 -4.4(2)
S1 N1 C1 C2 -143.9(2)
C18 C1 C2 C3 -176.4(4)
N1 C1 C2 C3 4.2(2)
C1 N1 C3 C6 126.2(3)
S1 N1 C3 C6 -92.4(3)
C1 N1 C3 C4 -112.0(2)
S1 N1 C3 C4 29.5(3)
C1 N1 C3 C2 4.2(2)
S1 N1 C3 C2 145.7(2)
C1 C2 C3 C6 -123.2(3)
C1 C2 C3 N1 -3.9(2)
C1 C2 C3 C4 111.2(3)
C5 N2 C4 O2 -179.0(3)
C11 N2 C4 O2 -1.9(5)
C5 N2 C4 C3 0.8(3)
C11 N2 C4 C3 177.9(2)
C6 C3 C4 O2 178.1(3)
N1 C3 C4 O2 49.1(4)
C2 C3 C4 O2 -48.3(4)
C6 C3 C4 N2 -1.8(3)
N1 C3 C4 N2 -130.7(2)
C2 C3 C4 N2 131.9(2)
C4 N2 C5 C6 0.6(3)
C11 N2 C5 C6 -176.5(3)
C4 N2 C5 C10 -177.9(3)
C11 N2 C5 C10 5.0(5)
C10 C5 C6 C7 -0.4(4)
N2 C5 C6 C7 -179.0(2)
C10 C5 C6 C3 176.8(3)
N2 C5 C6 C3 -1.7(3)
N1 C3 C6 C7 -53.8(4)
C4 C3 C6 C7 179.0(3)
C2 C3 C6 C7 48.0(4)
N1 C3 C6 C5 129.3(2)
C4 C3 C6 C5 2.1(3)
C2 C3 C6 C5 -128.8(3)
C5 C6 C7 C8 -0.5(5)
C3 C6 C7 C8 -177.1(3)
C6 C7 C8 C9 1.0(5)
C7 C8 C9 C10 -0.6(5)
C6 C5 C10 C9 0.9(4)
N2 C5 C10 C9 179.2(3)
C8 C9 C10 C5 -0.4(5)
C4 N2 C11 C12 -101.8(3)
C5 N2 C11 C12 74.9(4)
N2 C11 C12 C17 -150.7(3)
N2 C11 C12 C13 31.8(4)
C17 C12 C13 C14 -0.7(5)
C11 C12 C13 C14 176.8(3)
C12 C13 C14 C15 0.7(6)
C13 C14 C15 C16 0.0(7)
C14 C15 C16 C17 -0.7(8)
C15 C16 C17 C12 0.7(8)
C13 C12 C17 C16 0.0(6)
C11 C12 C17 C16 -177.6(4)
N1 C1 C18 C19 174.6(3)
C2 C1 C18 C19 -4.5(6)
C1 C18 C19 O3 -0.6(6)
C1 C18 C19 O4A 173.7(12)
C1 C18 C19 O4B -172.9(9)
O3 C19 O4A C20A -8(2)
O4B C19 O4A C20A 72(7)
C18 C19 O4A C20A 177.4(16)
C21A C20A O4A C19 114(3)
O3 C19 O4B C20B 0(2)
O4A C19 O4B C20B -108(8)
C18 C19 O4B C20B 172.7(13)
C21B C20B O4B C19 162.9(17)
O1 S1 C22 C23 -56.0(3)
N1 S1 C22 C23 56.2(3)
O1 S1 C22 C25 -178.9(2)
N1 S1 C22 C25 -66.7(2)
O1 S1 C22 C24 63.6(3)
N1 S1 C22 C24 175.7(3)
